data_7154784
loop_
_publ_author_name
'Goh, Yi Ling'
'Adsool, Vikrant A.'

_publ_section_title
;
 Radical fluorination powered expedient synthesis of
 3-fluorobicyclo[1.1.1]pentan-1-amine.
;
_journal_issue 48
_journal_name_full 'Organic &amp; biomolecular chemistry'
_journal_page_first 11597
_journal_page_last 11601
_journal_paper_doi 10.1039/c5ob02066b
_journal_volume 13
_journal_year 2015
_chemical_formula_sum 'C6 H7 F O2'
_chemical_formula_weight 130.12
_chemical_melting_point 397.15
_chemical_name_systematic '3-fluorobicyclo[1.1.1]pentane-1-carboxylic acid'
_space_group_crystal_system triclinic
_space_group_IT_number 2
_space_group_name_Hall '-P 1'
_space_group_name_H-M_alt 'P -1'
_symmetry_space_group_name_Hall '-P 1'
_symmetry_space_group_name_H-M 'P -1'
_atom_sites_solution_hydrogens mixed
_audit_update_record
;
2015-07-10 deposited with the CCDC.
2015-10-30 downloaded from the CCDC.
;
_cell_angle_alpha 84.283(8)
_cell_angle_beta 78.772(9)
_cell_angle_gamma 68.545(7)
_cell_formula_units_Z 2
_cell_length_a 5.3910(6)
_cell_length_b 5.4434(6)
_cell_length_c 11.1433(12)
_cell_measurement_reflns_used 1048
_cell_measurement_temperature 103.(2)
_cell_measurement_theta_max 27.0315
_cell_measurement_theta_min 5.0672
_cell_volume 298.37(6)
_computing_cell_refinement 'SAINT V8.34A (Bruker AXS Inc., 2013)'
_computing_data_collection 'APEX2 (Bruker AXS Inc., 2014)'
_computing_data_reduction 'SAINT V8.34A (Bruker AXS Inc., 2013)'
_computing_molecular_graphics 'XP (Bruker AXS Inc., 2014)'
_computing_publication_material 'APEX2 (Bruker AXS Inc., 2014)'
_computing_structure_refinement 'SHELXL-2014/6 (Sheldrick, 2014)'
_diffrn_ambient_temperature 103.(2)
_diffrn_detector_area_resol_mean 8.3333
_diffrn_measured_fraction_theta_full 0.985
_diffrn_measured_fraction_theta_max 0.985
_diffrn_measurement_device_type 'CCD area detector'
_diffrn_measurement_method 'phi and omega scans'
_diffrn_radiation_monochromator graphite
_diffrn_radiation_type MoK\a
_diffrn_radiation_wavelength 0.71073
_diffrn_reflns_av_R_equivalents 0.0714
_diffrn_reflns_av_unetI/netI 0.0852
_diffrn_reflns_limit_h_max 7
_diffrn_reflns_limit_h_min -7
_diffrn_reflns_limit_k_max 7
_diffrn_reflns_limit_k_min -7
_diffrn_reflns_limit_l_max 16
_diffrn_reflns_limit_l_min -16
_diffrn_reflns_number 5361
_diffrn_reflns_theta_full 31.20
_diffrn_reflns_theta_max 31.20
_diffrn_reflns_theta_min 5.07
_diffrn_source 'fine-focus sealed tube'
_exptl_absorpt_coefficient_mu 0.127
_exptl_absorpt_correction_T_max 0.97
_exptl_absorpt_correction_T_min 0.64
_exptl_absorpt_correction_type multi-scan
_exptl_absorpt_process_details 'SADABS V2014/4 (Bruker AXS Inc.)'
_exptl_crystal_colour colourless
_exptl_crystal_density_diffrn 1.448
_exptl_crystal_density_method 'not measured'
_exptl_crystal_description block
_exptl_crystal_F_000 136
_exptl_crystal_recrystallization_method 'Re-crystallisation from solvent: Pentane'
_exptl_crystal_size_max 0.420
_exptl_crystal_size_mid 0.410
_exptl_crystal_size_min 0.260
_refine_diff_density_max 0.449
_refine_diff_density_min -0.282
_refine_ls_extinction_method none
_refine_ls_goodness_of_fit_ref 1.041
_refine_ls_hydrogen_treatment constr
_refine_ls_matrix_type full
_refine_ls_number_parameters 82
_refine_ls_number_reflns 1889
_refine_ls_number_restraints 0
_refine_ls_restrained_S_all 1.041
_refine_ls_R_factor_all 0.0884
_refine_ls_R_factor_gt 0.0567
_refine_ls_shift/su_max 0.000
_refine_ls_shift/su_mean 0.000
_refine_ls_structure_factor_coef Fsqd
_refine_ls_weighting_details 'w=1/[\s^2^(Fo^2^)+(0.0633P)^2^+0.0197P] where P=(Fo^2^+2Fc^2^)/3'
_refine_ls_weighting_scheme calc
_refine_ls_wR_factor_gt 0.1333
_refine_ls_wR_factor_ref 0.1499
_reflns_number_gt 1303
_reflns_number_total 1889
_reflns_threshold_expression 'I > 2\s(I)'
_cod_data_source_file c5ob02066b2.cif
_cod_data_source_block I
_cod_depositor_comments 'Adding full bibliography for 7154784--7154786.cif.'
_cod_database_code 7154784

loop_
_space_group_symop_operation_xyz
'x, y, z'
'-x, -y, -z'

loop_
_atom_site_type_symbol
_atom_site_label
_atom_site_fract_x
_atom_site_fract_y
_atom_site_fract_z
_atom_site_U_iso_or_equiv
_atom_site_adp_type
_atom_site_calc_flag
_atom_site_refinement_flags_adp
_atom_site_refinement_flags_posn
_atom_site_occupancy
C C1 0.7548(3) 0.3029(3) 0.36778(14) 0.0150(3) Uani d . . 1
C C2 0.9612(3) 0.1380(3) 0.27122(14) 0.0158(3) Uani d . . 1
C C3 1.2082(3) -0.1085(3) 0.30061(15) 0.0205(4) Uani d . . 1
H H3A 1.3478 -0.0726 0.3345 0.025 Uiso calc U R 1
H H3B 1.1667 -0.2633 0.3402 0.025 Uiso calc U R 1
C C4 1.1614(4) 0.2195(3) 0.16956(16) 0.0225(4) Uani d . . 1
H H4A 1.0828 0.3329 0.1013 0.027 Uiso calc U R 1
H H4B 1.2982 0.2714 0.1975 0.027 Uiso calc U R 1
C C5 0.9220(3) -0.0292(3) 0.17662(16) 0.0214(4) Uani d . . 1
H H5A 0.8649 -0.1793 0.2101 0.026 Uiso calc U R 1
H H5B 0.8294 0.0698 0.1088 0.026 Uiso calc U R 1
C C6 1.2256(3) -0.0782(3) 0.16146(15) 0.0204(4) Uani d . . 1
F F1 1.4246(2) -0.24192(19) 0.07889(10) 0.0289(3) Uani d . . 1
O O1 0.8057(3) 0.4871(2) 0.40701(11) 0.0258(3) Uani d . . 1
H H1O 0.6947 0.5656 0.4685 0.039 Uiso d U R 1
O O2 0.5469(2) 0.2456(2) 0.40885(11) 0.0252(3) Uani d . . 1

loop_
_atom_site_aniso_label
_atom_site_aniso_U_11
_atom_site_aniso_U_22
_atom_site_aniso_U_33
_atom_site_aniso_U_12
_atom_site_aniso_U_13
_atom_site_aniso_U_23
C1 0.0174(8) 0.0141(6) 0.0131(7) -0.0057(6) -0.0029(6) 0.0026(5)
C2 0.0173(8) 0.0154(7) 0.0153(7) -0.0068(6) -0.0021(6) 0.0000(5)
C3 0.0201(9) 0.0192(7) 0.0195(8) -0.0049(6) -0.0027(7) 0.0010(6)
C4 0.0249(9) 0.0199(7) 0.0205(8) -0.0092(6) 0.0036(7) 0.0004(6)
C5 0.0203(9) 0.0252(8) 0.0191(8) -0.0080(7) -0.0016(7) -0.0060(6)
C6 0.0203(9) 0.0179(7) 0.0197(8) -0.0054(6) 0.0032(7) -0.0040(6)
F1 0.0252(6) 0.0260(5) 0.0288(6) -0.0052(4) 0.0077(5) -0.0103(4)
O1 0.0356(8) 0.0227(6) 0.0206(6) -0.0151(5) 0.0045(5) -0.0074(5)
O2 0.0210(7) 0.0342(7) 0.0231(7) -0.0156(5) 0.0032(5) -0.0043(5)

loop_
_atom_type_symbol
_atom_type_description
_atom_type_scat_dispersion_real
_atom_type_scat_dispersion_imag
_atom_type_scat_source
C C 0.0033 0.0016 'International Tables Vol C Tables 4.2.6.8 and 6.1.1.4'
H H 0.0000 0.0000 'International Tables Vol C Tables 4.2.6.8 and 6.1.1.4'
O O 0.0106 0.0060 'International Tables Vol C Tables 4.2.6.8 and 6.1.1.4'
F F 0.0171 0.0103 'International Tables Vol C Tables 4.2.6.8 and 6.1.1.4'

loop_
_geom_angle_atom_site_label_1
_geom_angle_atom_site_label_2
_geom_angle_atom_site_label_3
_geom_angle
O2 C1 O1 124.32(14)
O2 C1 C2 118.51(14)
O1 C1 C2 117.11(14)
C1 C2 C5 128.26(15)
C1 C2 C4 128.34(13)
C5 C2 C4 88.81(12)
C1 C2 C3 122.76(13)
C5 C2 C3 88.11(12)
C4 C2 C3 87.69(12)
C1 C2 C6 175.97(13)
C5 C2 C6 53.64(10)
C4 C2 C6 53.57(9)
C3 C2 C6 53.21(9)
C6 C3 C2 71.71(11)
C6 C4 C2 71.90(11)
C6 C5 C2 72.03(11)
F1 C6 C3 124.84(14)
F1 C6 C4 125.68(14)
C3 C6 C4 89.69(12)
F1 C6 C5 125.53(14)
C3 C6 C5 89.93(13)
C4 C6 C5 89.99(13)
F1 C6 C2 179.79(16)
C3 C6 C2 55.08(9)
C4 C6 C2 54.53(9)
C5 C6 C2 54.33(9)

loop_
_geom_bond_atom_site_label_1
_geom_bond_atom_site_label_2
_geom_bond_distance
C1 O2 1.2611(19)
C1 O1 1.2674(19)
C1 C2 1.482(2)
C2 C5 1.550(2)
C2 C4 1.555(2)
C2 C3 1.567(2)
C2 C6 1.815(2)
C3 C6 1.531(2)
C4 C6 1.536(2)
C5 C6 1.537(2)
C6 F1 1.3678(18)
